data_2006243
loop_
_publ_author_name
'Hatsue Tamura'
'Shinya Ueno'
'Kazuhide Ogawa'
'Toshikazu Nagai'
'Takumi Oshima'

_publ_contact_author
;
   Hatsue Tamura
   Department of Applied Chemistry
   Faculty of Engineering
   Osaka University
   1-16 Machikaneyama, Toyonaka, Osaka 560
   Japan
;
_publ_section_title
;
 Planar Chirality in 2,2-Diphenyl-1,3,6,9-tetraoxacycloundecane
;
_journal_issue 6
_journal_name_full 'Acta Crystallographica Section C'
_journal_page_first 759
_journal_page_last 761
_journal_paper_doi 10.1107/S0108270197000905
_journal_volume 53
_journal_year 1997
_chemical_formula_sum 'C19 H22 O4'
_chemical_formula_weight 314.38
_chemical_melting_point 378.5(5)
_chemical_name_systematic
;
2,2-diphenyl-1,3,6,9-tetraoxacycloundecane
;
_space_group_IT_number 2
_symmetry_cell_setting triclinic
_symmetry_space_group_name_Hall '-P 1'
_symmetry_space_group_name_H-M 'P -1'
_audit_creation_method 'from TEXRAY.INF file'
_cell_angle_alpha 103.953(8)
_cell_angle_beta 105.200(8)
_cell_angle_gamma 67.291(8)
_cell_formula_units_Z 4
_cell_length_a 13.476(2)
_cell_length_b 14.0400(10)
_cell_length_c 10.3145(9)
_cell_measurement_reflns_used 25
_cell_measurement_temperature 296
_cell_measurement_theta_max 27.62
_cell_measurement_theta_min 12.61
_cell_volume 1715.7(3)
_computing_cell_refinement 'MSC/AFC Diffractometer Control Software'
_computing_data_collection
;MSC/AFC Diffractometer Control Software (Molecular Structure Corporation,
1988)
;
_computing_data_reduction 'TEXSAN (Molecular Structure Corporation, 1992)'
_computing_molecular_graphics 'ORTEPII (Johnson, 1976)'
_computing_publication_material TEXSAN
_computing_structure_refinement TEXSAN
_computing_structure_solution 'SHELXS86 (Sheldrick, 1985)'
_diffrn_ambient_temperature 296
_diffrn_measurement_device 'Rigaku AFC5R diffractometer'
_diffrn_measurement_method '\w scans'
_diffrn_radiation_monochromator 'Ni filter'
_diffrn_radiation_source 'Rigaku rotating anode'
_diffrn_radiation_type 'Cu K\a'
_diffrn_radiation_wavelength 1.5418
_diffrn_reflns_av_R_equivalents 0.021
_diffrn_reflns_av_sigmaI/netI 0.089
_diffrn_reflns_limit_h_max 14
_diffrn_reflns_limit_h_min -15
_diffrn_reflns_limit_k_max 15
_diffrn_reflns_limit_k_min -15
_diffrn_reflns_limit_l_max 11
_diffrn_reflns_limit_l_min 0
_diffrn_reflns_number 5326
_diffrn_reflns_theta_max 60
_diffrn_reflns_theta_min 3
_diffrn_standards_decay_% -2.17
_diffrn_standards_interval_count 53
_diffrn_standards_number 3
_exptl_absorpt_coefficient_mu 0.69
_exptl_absorpt_correction_type none
_exptl_crystal_colour colorless
_exptl_crystal_density_diffrn 1.217
_exptl_crystal_density_meas 1.21
_exptl_crystal_density_method flotation
_exptl_crystal_description prismatic
_exptl_crystal_F_000 672
_exptl_crystal_size_max 0.30
_exptl_crystal_size_mid 0.20
_exptl_crystal_size_min 0.15
_refine_diff_density_max 0.13
_refine_diff_density_min -0.21
_refine_ls_extinction_method none
_refine_ls_goodness_of_fit_obs 1.69
_refine_ls_hydrogen_treatment noref
_refine_ls_matrix_type full
_refine_ls_number_constraints 0
_refine_ls_number_parameters 415
_refine_ls_number_reflns 3712
_refine_ls_number_restraints 0
_refine_ls_R_factor_obs .046
_refine_ls_shift/esd_max 0.03
_refine_ls_structure_factor_coef F
_refine_ls_weighting_scheme sigma
_refine_ls_wR_factor_obs .049
_reflns_number_observed 3712
_reflns_number_total 5079
_reflns_observed_criterion '[I>2.0\s(I)]'
_cod_data_source_file oa1021.cif
_cod_data_source_block CA4
_cod_depositor_comments
;
The following automatic conversions were performed:

'_chemical_melting_point' value '378-379' was changed to '378.5(5)' -
the average value was taken and precision was estimated.

Automatic conversion script
Id: cif_fix_values 1646 2011-03-28 12:23:43Z adriana 

The following automatic conversions were performed:

'_chemical_melting_point' value '378-379' was changed to '378.5(5)' -
the average value was taken and precision was estimated.

Automatic conversion script
Id: cif_fix_values 1715 2011-07-08 13:25:40Z adriana 
;
_cod_original_cell_volume 1715.6(3)
_cod_database_code 2006243

loop_
_symmetry_equiv_pos_as_xyz
'   +x,   +y,   +z'
'   -x,   -y,   -z'

loop_
_atom_site_aniso_label
_atom_site_aniso_U_11
_atom_site_aniso_U_22
_atom_site_aniso_U_33
_atom_site_aniso_U_12
_atom_site_aniso_U_13
_atom_site_aniso_U_23
O1 .0570(10) .0500(10) .0560(10) -.0084(8) .0086(8) .0067(8)
O2 .103(2) .0620(10) .0670(10) -.0260(10) -.0050(10) .0140(10)
O3 .0960(10) .0630(10) .0720(10) -.0310(10) -.0130(10) .0170(10)
O4 .0570(10) .0600(10) .0560(10) -.0259(9) .0068(8) .0103(8)
O5 .0520(10) .0650(10) .0485(9) -.0231(8) .0033(7) .0163(8)
O6 .0860(10) .0810(10) .0690(10) -.0420(10) -.0060(10) .0260(10)
O7 .0820(10) .0770(10) .0740(10) -.0370(10) .0100(10) .0190(10)
O8 .0590(10) .0490(10) .0492(9) -.0152(8) .0018(8) .0068(8)
C1 .0470(10) .0480(10) .0530(10) -.0130(10) .0100(10) .0070(10)
C2 .082(2) .057(2) .058(2) -.0130(10) .0230(10) .0000(10)
C3 .083(2) .059(2) .094(2) -.002(2) .019(2) .001(2)
C4 .121(3) .052(2) .078(2) -.026(2) -.003(2) .010(2)
C5 .116(3) .066(2) .080(2) -.039(2) -.005(2) .020(2)
C6 .076(2) .073(2) .103(2) -.034(2) .014(2) .019(2)
C7 .083(2) .069(2) .063(2) -.037(2) .0220(10) .0050(10)
C8 .0570(10) .0480(10) .0510(10) -.0200(10) .0120(10) .0090(10)
C9 .064(2) .073(2) .059(2) -.0300(10) .0070(10) .0080(10)
C10 .091(2) .101(2) .063(2) -.057(2) -.001(2) .009(2)
C11 .134(3) .088(2) .056(2) -.065(2) .021(2) -.007(2)
C12 .112(3) .070(2) .076(2) -.022(2) .031(2) -.016(2)
C13 .077(2) .063(2) .064(2) -.015(2) .0130(10) .0020(10)
C14 .058(2) .0490(10) .0450(10) -.0170(10) .0120(10) .0010(10)
C15 .072(2) .080(2) .054(2) -.022(2) .0070(10) .0130(10)
C16 .102(3) .094(2) .055(2) -.025(2) -.004(2) .025(2)
C17 .143(3) .083(2) .061(2) -.044(2) .029(2) .014(2)
C18 .106(3) .084(2) .088(2) -.041(2) .032(2) .017(2)
C19 .076(2) .071(2) .071(2) -.029(2) .0140(10) .0170(10)
C20 .0490(10) .0500(10) .0480(10) -.0160(10) .0060(10) .0100(10)
C21 .067(2) .083(2) .0480(10) -.033(2) .0060(10) .0160(10)
C22 .060(2) .092(2) .073(2) -.030(2) .0090(10) .028(2)
C23 .088(2) .089(2) .108(2) -.049(2) .003(2) .036(2)
C24 .102(3) .075(2) .108(2) -.046(2) .013(2) .015(2)
C25 .067(2) .056(2) .075(2) -.0160(10) .0120(10) .0080(10)
C26 .074(2) .054(2) .0530(10) -.0210(10) .0100(10) .0040(10)
C27 .063(2) .0500(10) .0420(10) -.0240(10) .0110(10) .0020(10)
C28 .074(2) .053(2) .0470(10) -.0150(10) .0110(10) .0100(10)
C29 .105(2) .058(2) .054(2) -.021(2) .014(2) .0130(10)
C30 .136(3) .072(2) .052(2) -.058(2) .013(2) .0080(10)
C31 .110(3) .104(2) .062(2) -.072(2) .027(2) .001(2)
C32 .075(2) .085(2) .058(2) -.041(2) .0090(10) .0100(10)
C33 .059(2) .055(2) .0440(10) -.0250(10) .0100(10) .0090(10)
C34 .068(2) .066(2) .063(2) -.0270(10) .0010(10) .0040(10)
C35 .083(2) .096(2) .068(2) -.045(2) -.010(2) .005(2)
C36 .108(3) .092(2) .059(2) -.064(2) .020(2) -.009(2)
C37 .095(2) .072(2) .079(2) -.035(2) .028(2) -.015(2)
C38 .073(2) .065(2) .064(2) -.020(2) .0130(10) -.0030(10)

loop_
_atom_site_label
_atom_site_fract_x
_atom_site_fract_y
_atom_site_fract_z
_atom_site_U_iso_or_equiv
_atom_site_thermal_displace_type
_atom_site_calc_flag
_atom_site_calc_attached_atom
O1 .67310(10) .07230(10) .68000(10) .0579(5) Uani ? ?
O2 .6477(2) .28680(10) .6788(2) .0820(7) Uani ? ?
O3 .8923(2) .20470(10) .7615(2) .0803(7) Uani ? ?
O4 .86230(10) .00420(10) .70180(10) .0565(5) Uani ? ?
O5 .63330(10) .41530(10) .27680(10) .0539(5) Uani ? ?
O6 .54660(10) .2471(2) .2357(2) .0759(7) Uani ? ?
O7 .7893(2) .12410(10) .2892(2) .0743(6) Uani ? ?
O8 .81740(10) .31650(10) .28010(10) .0552(5) Uani ? ?
C1 .7664(2) -.0198(2) .6812(2) .0500(7) Uani ? ?
C2 .6732(2) .1490(2) .8004(3) .0686(9) Uani ? ?
C3 .6019(2) .2537(2) .7602(3) .0870(10) Uani ? ?
C4 .7184(3) .3432(2) .7516(3) .0890(10) Uani ? ?
C5 .8260(3) .2972(2) .7074(3) .0880(10) Uani ? ?
C6 .9391(2) .1196(2) .6654(3) .0810(10) Uani ? ?
C7 .8659(2) .0565(2) .6001(3) .0675(9) Uani ? ?
C8 .7486(2) -.0883(2) .5445(2) .0508(7) Uani ? ?
C9 .6484(2) -.0674(2) .4578(3) .0648(9) Uani ? ?
C10 .6351(3) -.1347(3) .3372(3) .0810(10) Uani ? ?
C11 .7201(3) -.2211(3) .3023(3) .0870(10) Uani ? ?
C12 .8200(3) -.2414(2) .3863(3) .0910(10) Uani ? ?
C13 .8347(2) -.1756(2) .5078(3) .0720(9) Uani ? ?
C14 .7802(2) -.0761(2) .7965(2) .0518(7) Uani ? ?
C15 .8785(2) -.1123(2) .8833(3) .0701(9) Uani ? ?
C16 .8881(3) -.1677(2) .9845(3) .0880(10) Uani ? ?
C17 .7989(4) -.1851(3) .9990(3) .0910(10) Uani ? ?
C18 .7011(3) -.1495(2) .9140(3) .0870(10) Uani ? ?
C19 .6919(2) -.0959(2) .8137(3) .0702(9) Uani ? ?
C20 .7383(2) .4183(2) .2855(2) .0494(7) Uani ? ?
C21 .6231(2) .3738(2) .3858(2) .0633(8) Uani ? ?
C22 .5283(2) .3357(2) .3376(3) .0720(10) Uani ? ?
C23 .6018(3) .1498(3) .2838(3) .0880(10) Uani ? ?
C24 .7015(3) .0866(2) .2239(3) .0910(10) Uani ? ?
C25 .8462(2) .1370(2) .2019(3) .0682(9) Uani ? ?
C26 .7979(2) .2432(2) .1614(2) .0614(8) Uani ? ?
C27 .7302(2) .4702(2) .1676(2) .0507(7) Uani ? ?
C28 .6308(2) .5296(2) .0998(2) .0596(8) Uani ? ?
C29 .6256(3) .5831(2) .0004(3) .0740(10) Uani ? ?
C30 .7193(3) .5761(2) -.0334(3) .0810(10) Uani ? ?
C31 .8196(3) .5167(3) .0308(3) .0810(10) Uani ? ?
C32 .8250(2) .4634(2) .1318(3) .0690(9) Uani ? ?
C33 .7748(2) .4811(2) .4197(2) .0504(7) Uani ? ?
C34 .8779(2) .4467(2) .4967(3) .0674(9) Uani ? ?
C35 .9077(2) .5087(3) .6166(3) .0840(10) Uani ? ?
C36 .8359(3) .6032(3) .6597(3) .0800(10) Uani ? ?
C37 .7331(3) .6382(2) .5834(3) .0820(10) Uani ? ?
C38 .7029(2) .5774(2) .4641(3) .0702(9) Uani ? ?
H1 .6448 .1343 .8655 .0822 Uiso calc C2)
H2 .7456 .1485 .8380 .0822 Uiso calc C2)
H3 .5914 .3038 .8403 .1041 Uiso calc C3)
H4 .5332 .2495 .7107 .1041 Uiso calc C3)
H5 .6850 .4137 .7358 .1067 Uiso calc C4)
H6 .7297 .3414 .8459 .1067 Uiso calc C4)
H7 .8627 .3466 .7375 .1054 Uiso calc C5)
H8 .8140 .2816 .6109 .1054 Uiso calc C5)
H9 .9521 .1455 .5967 .0972 Uiso calc C6)
H10 1.0066 .0757 .7098 .0972 Uiso calc C6)
H11 .8944 .0065 .5266 .0810 Uiso calc C7)
H12 .7943 .1012 .5674 .0810 Uiso calc C7)
H13 .5885 -.0068 .4806 .0777 Uiso calc C9)
H14 .5656 -.1203 .2783 .0976 Uiso calc C10)
H15 .7100 -.2670 .2197 .1044 Uiso calc C11)
H16 .8799 -.3011 .3614 .1091 Uiso calc C12)
H17 .9044 -.1907 .5662 .0863 Uiso calc C13)
H18 .9404 -.0995 .8743 .0841 Uiso calc C15)
H19 .9567 -.1933 1.0431 .1055 Uiso calc C16)
H20 .8051 -.2220 1.0684 .1094 Uiso calc C17)
H21 .6391 -.1618 .9241 .1040 Uiso calc C18)
H22 .6233 -.0719 .7548 .0842 Uiso calc C19)
H23 .6883 .3176 .4101 .0760 Uiso calc C21)
H24 .6106 .4271 .4627 .0760 Uiso calc C21)
H25 .4661 .3903 .3022 .0864 Uiso calc C22)
H26 .5143 .3184 .4129 .0864 Uiso calc C22)
H27 .6229 .1625 .3799 .1060 Uiso calc C23)
H28 .5532 .1114 .2601 .1060 Uiso calc C23)
H29 .6852 .0911 .1297 .1095 Uiso calc C24)
H30 .7227 .0157 .2349 .1095 Uiso calc C24)
H31 .9199 .1262 .2471 .0818 Uiso calc C25)
H32 .8446 .0865 .1221 .0818 Uiso calc C25)
H33 .7214 .2598 .1283 .0737 Uiso calc C26)
H34 .8318 .2452 .0927 .0737 Uiso calc C26)
H35 .5649 .5338 .1218 .0715 Uiso calc C28)
H36 .5566 .6246 -.0441 .0885 Uiso calc C29)
H37 .7154 .6125 -.1021 .0968 Uiso calc C30)
H38 .8848 .5121 .0066 .0971 Uiso calc C31)
H39 .8942 .4221 .1763 .0828 Uiso calc C32)
H40 .9290 .3806 .4682 .0809 Uiso calc C34)
H41 .9794 .4845 .6691 .1010 Uiso calc C35)
H42 .8568 .6446 .7421 .0963 Uiso calc C36)
H43 .6825 .7044 .6125 .0989 Uiso calc C37)
H44 .6313 .6024 .4117 .0842 Uiso calc C38)

loop_
_atom_type_symbol
_atom_type_scat_dispersion_real
_atom_type_scat_dispersion_imag
_atom_type_scat_source
O 0.049 0.032 International_Tables_Vol_IV_Table_2.2A
C 0.018 0.009 International_Tables_Vol_IV_Table_2.2A
H 0.000 0.000 International_Tables_Vol_IV_Table_2.2A

loop_
_geom_angle_atom_site_label_1
_geom_angle_atom_site_label_2
_geom_angle_atom_site_label_3
_geom_angle
_geom_angle_publ_flag
C1 O1 C2 115.7(2) no
C3 O2 C4 115.1(2) no
C5 O3 C6 114.5(2) no
C1 O4 C7 115.1(2) no
C20 O5 C21 114.7(2) no
C22 O6 C23 115.2(2) no
C24 O7 C25 115.6(2) no
C20 O8 C26 115.8(2) no
O1 C1 O4 110.7(2) no
O1 C1 C8 106.3(2) no
O1 C1 C14 111.2(2) no
O4 C1 C8 111.6(2) no
O4 C1 C14 106.7(2) no
C8 C1 C14 110.4(2) no
O1 C2 C3 107.6(2) no
O1 C2 H1 109.9(2) no
O1 C2 H2 109.9(2) no
C3 C2 H1 109.9(3) no
C3 C2 H2 110.0(3) no
H1 C2 H2 109.5(3) no
O2 C3 C2 112.7(2) no
O2 C3 H3 108.6(3) no
O2 C3 H4 108.6(3) no
C2 C3 H3 108.6(3) no
C2 C3 H4 108.7(3) no
H3 C3 H4 109.5(3) no
O2 C4 C5 111.3(2) no
O2 C4 H5 109.0(3) no
O2 C4 H6 109.0(3) no
C5 C4 H5 109.0(3) no
C5 C4 H6 109.0(3) no
H5 C4 H6 109.5(3) no
O3 C5 C4 111.6(3) no
O3 C5 H7 109.0(3) no
O3 C5 H8 108.9(3) no
C4 C5 H7 108.9(3) no
C4 C5 H8 108.9(3) no
H7 C5 H8 109.5(3) no
O3 C6 C7 112.1(2) no
O3 C6 H9 108.8(3) no
O3 C6 H10 108.8(3) no
C7 C6 H9 108.8(3) no
C7 C6 H10 108.8(3) no
H9 C6 H10 109.5(3) no
O4 C7 C6 107.7(2) no
O4 C7 H11 109.9(2) no
O4 C7 H12 109.9(2) no
C6 C7 H11 109.9(2) no
C6 C7 H12 109.9(2) no
H11 C7 H12 109.5(2) no
C1 C8 C9 122.1(2) no
C1 C8 C13 119.0(2) no
C9 C8 C13 118.9(2) no
C8 C9 C10 119.9(3) no
C8 C9 H13 120.0(2) no
C10 C9 H13 120.0(3) no
C9 C10 C11 120.8(3) no
C9 C10 H14 119.6(3) no
C11 C10 H14 119.6(3) no
C10 C11 C12 119.6(3) no
C10 C11 H15 120.2(4) no
C12 C11 H15 120.2(4) no
C11 C12 C13 120.4(3) no
C11 C12 H16 119.8(3) no
C13 C12 H16 119.8(3) no
C8 C13 C12 120.4(3) no
C8 C13 H17 119.8(3) no
C12 C13 H17 119.8(3) no
C1 C14 C15 122.8(2) no
C1 C14 C19 119.4(2) no
C15 C14 C19 117.7(2) no
C14 C15 C16 120.7(3) no
C14 C15 H18 119.7(3) no
C16 C15 H18 119.7(3) no
C15 C16 C17 119.9(3) no
C15 C16 H19 120.1(4) no
C17 C16 H19 120.1(3) no
C16 C17 C18 120.1(3) no
C16 C17 H20 120.0(4) no
C18 C17 H20 120.0(4) no
C17 C18 C19 120.0(3) no
C17 C18 H21 120.0(3) no
C19 C18 H21 120.0(4) no
C14 C19 C18 121.6(3) no
C14 C19 H22 119.2(3) no
C18 C19 H22 119.2(3) no
O5 C20 O8 110.8(2) no
O5 C20 C27 106.6(2) no
O5 C20 C33 111.5(2) no
O8 C20 C27 111.8(2) no
O8 C20 C33 106.5(2) no
C27 C20 C33 109.6(2) no
O5 C21 C22 108.3(2) no
O5 C21 H23 109.8(2) no
O5 C21 H24 109.8(2) no
C22 C21 H23 109.8(2) no
C22 C21 H24 109.8(2) no
H23 C21 H24 109.5(2) no
O6 C22 C21 113.3(2) no
O6 C22 H25 108.5(2) no
O6 C22 H26 108.5(3) no
C21 C22 H25 108.5(3) no
C21 C22 H26 108.5(2) no
H25 C22 H26 109.5(3) no
O6 C23 C24 111.9(3) no
O6 C23 H27 108.9(3) no
O6 C23 H28 108.9(3) no
C24 C23 H27 108.9(3) no
C24 C23 H28 108.9(3) no
H27 C23 H28 109.5(3) no
O7 C24 C23 110.7(3) no
O7 C24 H29 109.2(3) no
O7 C24 H30 109.2(3) no
C23 C24 H29 109.1(3) no
C23 C24 H30 109.2(3) no
H29 C24 H30 109.5(3) no
O7 C25 C26 112.9(2) no
O7 C25 H31 108.6(2) no
O7 C25 H32 108.6(2) no
C26 C25 H31 108.6(2) no
C26 C25 H32 108.6(2) no
H31 C25 H32 109.5(3) no
O8 C26 C25 107.6(2) no
O8 C26 H33 110.0(2) no
O8 C26 H34 109.9(2) no
C25 C26 H33 110.0(2) no
C25 C26 H34 109.9(2) no
H33 C26 H34 109.5(2) no
C20 C27 C28 121.9(2) no
C20 C27 C32 119.5(2) no
C28 C27 C32 118.5(2) no
C27 C28 C29 121.0(3) no
C27 C28 H35 119.5(2) no
C29 C28 H35 119.5(3) no
C28 C29 C30 119.9(3) no
C28 C29 H36 120.0(3) no
C30 C29 H36 120.1(3) no
C29 C30 C31 120.6(3) no
C29 C30 H37 119.7(4) no
C31 C30 H37 119.7(4) no
C30 C31 C32 119.6(3) no
C30 C31 H38 120.2(3) no
C32 C31 H38 120.2(4) no
C27 C32 C31 120.4(3) no
C27 C32 H39 119.8(3) no
C31 C32 H39 119.8(3) no
C20 C33 C34 122.5(2) no
C20 C33 C38 119.0(2) no
C34 C33 C38 118.5(2) no
C33 C34 C35 120.0(3) no
C33 C34 H40 120.0(2) no
C35 C34 H40 120.0(3) no
C34 C35 C36 121.0(3) no
C34 C35 H41 119.5(3) no
C36 C35 H41 119.5(3) no
C35 C36 C37 119.4(3) no
C35 C36 H42 120.3(4) no
C37 C36 H42 120.3(4) no
C36 C37 C38 120.0(3) no
C36 C37 H43 120.0(3) no
C38 C37 H43 120.0(3) no
C33 C38 C37 121.1(3) no
C33 C38 H44 119.4(2) no
C37 C38 H44 119.4(3) no

loop_
_geom_bond_atom_site_label_1
_geom_bond_atom_site_label_2
_geom_bond_site_symmetry_1
_geom_bond_site_symmetry_2
_geom_bond_distance
_geom_bond_publ_flag
O1 C1 . . 1.413(3) yes
O1 C2 . . 1.434(3) yes
O2 C3 . . 1.408(3) yes
O2 C4 . . 1.421(3) yes
O3 C5 . . 1.410(3) yes
O3 C6 . . 1.408(3) yes
O4 C1 . . 1.409(3) yes
O4 C7 . . 1.438(3) yes
O5 C20 . . 1.409(3) yes
O5 C21 . . 1.443(3) yes
O6 C22 . . 1.407(3) yes
O6 C23 . . 1.419(3) yes
O7 C24 . . 1.422(3) yes
O7 C25 . . 1.407(3) yes
O8 C20 . . 1.414(3) yes
O8 C26 . . 1.434(3) yes
C1 C8 . . 1.523(3) no
C1 C14 . . 1.517(3) no
C2 C3 . . 1.500(4) yes
C4 C5 . . 1.486(4) yes
C6 C7 . . 1.501(4) yes
C8 C9 . . 1.377(3) no
C8 C13 . . 1.379(3) no
C9 C10 . . 1.386(4) no
C10 C11 . . 1.359(4) no
C11 C12 . . 1.362(4) no
C12 C13 . . 1.384(4) no
C14 C15 . . 1.375(3) no
C14 C19 . . 1.383(3) no
C15 C16 . . 1.399(4) no
C16 C17 . . 1.365(4) no
C17 C18 . . 1.361(4) no
C18 C19 . . 1.375(4) no
C20 C27 . . 1.524(3) no
C20 C33 . . 1.525(3) no
C21 C22 . . 1.493(3) yes
C23 C24 . . 1.492(4) yes
C25 C26 . . 1.492(3) yes
C27 C28 . . 1.380(3) no
C27 C32 . . 1.383(3) no
C28 C29 . . 1.383(3) no
C29 C30 . . 1.357(4) no
C30 C31 . . 1.374(4) no
C31 C32 . . 1.395(4) no
C33 C34 . . 1.372(3) no
C33 C38 . . 1.378(3) no
C34 C35 . . 1.392(3) no
C35 C36 . . 1.358(4) no
C36 C37 . . 1.366(4) no
C37 C38 . . 1.381(4) no

loop_
_geom_contact_atom_site_label_1
_geom_contact_atom_site_label_2
_geom_contact_distance
_geom_contact_site_symmetry_2
_geom_contact_publ_flag
O2 C21 3.416(3) . no
O2 C22 3.576(3) . no
O3 C16 3.360(3) 2_757 no
O6 C29 3.546(3) 2_665 no
O7 C7 3.351(3) . no
C4 C30 3.483(4) 1_556 no
C12 C37 3.577(5) 1_545 no

loop_
_geom_torsion_atom_site_label_1
_geom_torsion_atom_site_label_2
_geom_torsion_atom_site_label_3
_geom_torsion_atom_site_label_4
_geom_torsion
_geom_torsion_publ_flag
O1 C1 C8 C9 -12.5(3) no
O1 C1 O4 C7 -60.1(2) no
O1 C2 C3 O2 -68.8(3) no
O2 C4 C5 O3 -76.1(3) no
O3 C6 C7 O4 -69.1(3) no
O4 C1 O1 C2 -58.2(2) no
O4 C1 C14 C15 -11.6(3) no
O5 C20 O8 C26 57.8(2) no
O5 C20 C27 C28 18.2(3) no
O5 C21 C22 O6 68.3(3) no
O6 C23 C24 O7 77.8(3) no
O7 C25 C26 O8 68.8(3) no
O8 C20 O5 C21 61.6(2) no
O8 C20 C33 C34 13.8(3) no
C1 O1 C2 C3 153.9(2) yes
C1 O4 C7 C6 153.4(2) yes
C2 O1 C1 C8 -179.6(2) no
C2 O1 C1 C14 60.2(2) no
C2 C3 O2 C4 -88.1(3) yes
C3 O2 C4 C5 127.5(3) yes
C4 C5 O3 C6 130.9(3) yes
C5 O3 C6 C7 -88.8(3) yes
C7 O4 C1 C8 58.1(2) no
C7 O4 C1 C14 178.8(2) no
C20 O5 C21 C22 -157.5(2) yes
C20 O8 C26 C25 -149.9(2) yes
C21 O5 C20 C27 -176.5(2) no
C21 O5 C20 C33 -56.9(2) no
C21 C22 O6 C23 85.5(3) yes
C22 O6 C23 C24 -125.4(3) yes
C23 C24 O7 C25 -133.2(3) yes
C24 O7 C25 C26 89.4(3) yes
C26 O8 C20 C27 -61.0(2) no
C26 O8 C20 C33 179.2(2) no
